data_4078271
loop_
_publ_author_name
'Ahmad, S. Usman'
'Beckmann, Jens'
'Duthie, Andrew'

_publ_section_title
;
 Concomitant Reactivity of them-Terphenylindium Dihydroxide
 [2,6-Mes2C6H3In(OH)2]4toward Carbon Dioxide and Ethylene Glycol
;
_journal_issue 9
_journal_name_full Organometallics
_journal_page_first 3802
_journal_paper_doi 10.1021/om3001857
_journal_volume 31
_journal_year 2012
_chemical_formula_moiety 'C98 H100 In4 O12'
_chemical_formula_sum 'C98 H102 In4 O12'
_chemical_formula_weight 1931.08
_chemical_name_systematic
;
 ? 
;
_space_group_crystal_system monoclinic
_space_group_IT_number 14
_space_group_name_Hall '-P 2yn'
_space_group_name_H-M_alt 'P 1 21/n 1'
_symmetry_space_group_name_Hall '-P 2yn'
_symmetry_space_group_name_H-M 'P 1 21/n 1'
_atom_sites_solution_hydrogens geom
_atom_sites_solution_primary direct
_atom_sites_solution_secondary difmap
_audit_creation_date 2012-03-02
_audit_creation_method
;
  Olex2 1.2-alpha
  (compiled 2012.03.01 svn.r2234, GUI svn.r4099)
;
_cell_angle_alpha 90.00
_cell_angle_beta 109.676(5)
_cell_angle_gamma 90.00
_cell_formula_units_Z 2
_cell_length_a 14.5646(8)
_cell_length_b 20.2322(9)
_cell_length_c 18.8482(12)
_cell_measurement_temperature 150
_cell_volume 5229.8(5)
_computing_cell_refinement 'X-Area (Stoe, 2004)'
_computing_data_collection 'X-Area (Stoe, 2004)'
_computing_data_reduction 'X-Area (Stoe, 2004)'
_computing_molecular_graphics
;
O. V. Dolomanov, L. J. Bourhis, R. J. Gildea, J. A. K. Howard and H. Puschmann,
OLEX2: a complete structure solution, refinement and analysis program.
J. Appl. Cryst. (2009). 42, 339-341.
;
_computing_publication_material
;
O. V. Dolomanov, L. J. Bourhis, R. J. Gildea, J. A. K. Howard and H. Puschmann,
OLEX2: a complete structure solution, refinement and analysis program.
J. Appl. Cryst. (2009). 42, 339-341.
;
_computing_structure_refinement
;
XL, G.M. Sheldrick, Acta Cryst.
(2008). A64, 112-122
;
_computing_structure_solution 'SHELXS-97 (Sheldrick, 1990)'
_diffrn_ambient_temperature 150
_diffrn_measured_fraction_theta_full 0.986
_diffrn_measured_fraction_theta_max 0.986
_diffrn_measurement_device_type 'area detector'
_diffrn_measurement_method 'phi and omega scans'
_diffrn_radiation_monochromator graphite
_diffrn_radiation_type MoK\a
_diffrn_radiation_wavelength 0.71073
_diffrn_reflns_av_R_equivalents 0.0896
_diffrn_reflns_av_unetI/netI 0.0767
_diffrn_reflns_limit_h_max 19
_diffrn_reflns_limit_h_min -19
_diffrn_reflns_limit_k_max 27
_diffrn_reflns_limit_k_min -27
_diffrn_reflns_limit_l_max 25
_diffrn_reflns_limit_l_min -21
_diffrn_reflns_number 40511
_diffrn_reflns_theta_full 29.28
_diffrn_reflns_theta_max 29.28
_diffrn_reflns_theta_min 1.79
_diffrn_source 'fine-focus sealed tube'
_exptl_absorpt_coefficient_mu 0.922
_exptl_absorpt_correction_T_max 1.00
_exptl_absorpt_correction_T_min 0.54
_exptl_absorpt_correction_type multi-scan
_exptl_absorpt_process_details 'X-Area (Stoe, 2004)'
_exptl_crystal_colour colourless
_exptl_crystal_colour_primary colourless
_exptl_crystal_density_diffrn 1.226
_exptl_crystal_density_method 'not measured'
_exptl_crystal_description block
_exptl_crystal_F_000 1964
_exptl_crystal_size_max 0.5
_exptl_crystal_size_mid 0.2
_exptl_crystal_size_min 0.14
_platon_squeeze_details
;
 ?
;
_refine_diff_density_max 0.594
_refine_diff_density_min -1.369
_refine_diff_density_rms 0.145
_refine_ls_extinction_method none
_refine_ls_goodness_of_fit_ref 0.912
_refine_ls_hydrogen_treatment constr
_refine_ls_matrix_type full
_refine_ls_number_parameters 514
_refine_ls_number_reflns 14070
_refine_ls_number_restraints 0
_refine_ls_restrained_S_all 0.912
_refine_ls_R_factor_all 0.0667
_refine_ls_R_factor_gt 0.0439
_refine_ls_shift/su_max 0.001
_refine_ls_shift/su_mean 0.000
_refine_ls_structure_factor_coef Fsqd
_refine_ls_weighting_details 'calc w=1/[\s^2^(Fo^2^)+(0.0693P)^2^+0.0000P] where P=(Fo^2^+2Fc^2^)/3'
_refine_ls_weighting_scheme calc
_refine_ls_wR_factor_gt 0.1160
_refine_ls_wR_factor_ref 0.1233
_reflns_number_gt 9460
_reflns_number_total 14070
_reflns_threshold_expression >2sigma(I)
_cod_data_source_file om3001857_si_004.cif
_cod_data_source_block ua132b
_cod_database_code 4078271

loop_
_space_group_symop_id
_space_group_symop_operation_xyz
1 'x, y, z'
2 '-x+1/2, y+1/2, -z+1/2'
3 '-x, -y, -z'
4 'x-1/2, -y-1/2, z-1/2'

loop_
_atom_site_label
_atom_site_type_symbol
_atom_site_fract_x
_atom_site_fract_y
_atom_site_fract_z
_atom_site_U_iso_or_equiv
_atom_site_adp_type
_atom_site_occupancy
_atom_site_symmetry_multiplicity
_atom_site_calc_flag
_atom_site_refinement_flags
In1 In 0.347531(17) 0.091805(12) 0.047132(14) 0.03558(7) Uani 1 1 d .
In2 In 0.326512(17) -0.072838(12) 0.048194(14) 0.03704(7) Uani 1 1 d .
O5 O 0.44876(19) 0.09329(16) -0.01949(15) 0.0523(7) Uani 1 1 d .
O1 O 0.2736(2) 0.01246(13) -0.02106(15) 0.0508(7) Uani 1 1 d .
O6 O 0.5077(2) 0.0955(2) 0.10193(16) 0.0685(10) Uani 1 1 d .
O2 O 0.3456(3) 0.01237(13) 0.11988(16) 0.0619(8) Uani 1 1 d .
O3 O 0.38970(19) -0.09532(17) -0.03701(17) 0.0609(8) Uani 1 1 d .
O4 O 0.4758(2) -0.1000(2) 0.12347(19) 0.0760(11) Uani 1 1 d .
C1 C 0.5247(3) 0.09470(18) 0.0394(2) 0.0416(8) Uani 1 1 d .
C54 C 0.3795(3) -0.0931(2) 0.3022(2) 0.0524(10) Uani 1 1 d .
H54 H 0.3740 -0.0561 0.3298 0.063 Uiso 1 1 calc R
C55 C 0.3034(3) -0.10776(19) 0.2362(2) 0.0458(8) Uani 1 1 d .
C40 C 0.2256(2) -0.14894(17) 0.0541(2) 0.0385(7) Uani 1 1 d .
C58 C 0.2127(3) -0.0663(2) 0.2135(3) 0.0630(12) Uani 1 1 d .
H58A H 0.1676 -0.0826 0.1670 0.095 Uiso 1 1 calc R
H58B H 0.2292 -0.0213 0.2070 0.095 Uiso 1 1 calc R
H58C H 0.1833 -0.0684 0.2520 0.095 Uiso 1 1 calc R
C51 C 0.3957(3) -0.2023(2) 0.2200(2) 0.0503(9) Uani 1 1 d .
C50 C 0.3127(3) -0.16239(18) 0.1945(2) 0.0426(8) Uani 1 1 d .
C45 C 0.2332(3) -0.17932(18) 0.1226(2) 0.0428(8) Uani 1 1 d .
C41 C 0.1517(3) -0.16822(18) -0.0119(2) 0.0427(8) Uani 1 1 d .
C30 C 0.3381(3) 0.17878(19) 0.1913(2) 0.0455(8) Uani 1 1 d .
C20 C 0.2279(3) 0.19047(19) -0.0911(2) 0.0458(9) Uani 1 1 d .
C10 C 0.2785(3) 0.18500(18) 0.0507(2) 0.0401(7) Uani 1 1 d .
C53 C 0.4636(3) -0.1316(2) 0.3285(2) 0.0552(10) Uani 1 1 d .
C60 C 0.1398(3) -0.1397(2) -0.0870(2) 0.0487(9) Uani 1 1 d .
C11 C 0.2825(3) 0.21270(19) 0.1190(2) 0.0448(8) Uani 1 1 d .
C21 C 0.1550(3) 0.1466(2) -0.1307(2) 0.0537(10) Uani 1 1 d .
C52 C 0.4695(3) -0.1859(2) 0.2858(2) 0.0549(10) Uani 1 1 d .
H52 H 0.5250 -0.2122 0.3019 0.066 Uiso 1 1 calc R
C35 C 0.4385(3) 0.1898(2) 0.2240(3) 0.0557(10) Uani 1 1 d .
C15 C 0.2292(3) 0.21780(19) -0.0173(2) 0.0459(8) Uani 1 1 d .
C42 C 0.0840(3) -0.2164(2) -0.0078(3) 0.0540(10) Uani 1 1 d .
H42 H 0.0336 -0.2284 -0.0513 0.065 Uiso 1 1 calc R
C44 C 0.1661(3) -0.2277(2) 0.1259(3) 0.0557(10) Uani 1 1 d .
H44 H 0.1709 -0.2476 0.1715 0.067 Uiso 1 1 calc R
C25 C 0.3017(4) 0.2092(2) -0.1188(3) 0.0583(11) Uani 1 1 d .
C61 C 0.0791(4) -0.0852(2) -0.1124(3) 0.0634(12) Uani 1 1 d .
C43 C 0.0910(3) -0.2458(2) 0.0591(3) 0.0600(11) Uani 1 1 d .
H43 H 0.0460 -0.2779 0.0606 0.072 Uiso 1 1 calc R
C65 C 0.1851(4) -0.1701(2) -0.1330(3) 0.0664(13) Uani 1 1 d .
C31 C 0.2900(3) 0.1371(2) 0.2257(2) 0.0539(10) Uani 1 1 d .
C12 C 0.2340(4) 0.2718(2) 0.1197(3) 0.0587(11) Uani 1 1 d .
H12 H 0.2359 0.2901 0.1655 0.070 Uiso 1 1 calc R
C33 C 0.4434(5) 0.1146(2) 0.3253(3) 0.0737(15) Uani 1 1 d .
C14 C 0.1825(3) 0.2778(2) -0.0146(3) 0.0593(11) Uani 1 1 d .
H14 H 0.1508 0.3005 -0.0590 0.071 Uiso 1 1 calc R
C56 C 0.4066(4) -0.2620(2) 0.1749(3) 0.0680(12) Uani 1 1 d .
H56A H 0.3493 -0.2665 0.1311 0.102 Uiso 1 1 calc R
H56B H 0.4149 -0.3009 0.2054 0.102 Uiso 1 1 calc R
H56C H 0.4626 -0.2562 0.1595 0.102 Uiso 1 1 calc R
C32 C 0.3437(4) 0.1052(2) 0.2927(3) 0.0653(12) Uani 1 1 d .
H32 H 0.3119 0.0771 0.3158 0.078 Uiso 1 1 calc R
C13 C 0.1832(4) 0.3035(2) 0.0537(3) 0.0668(13) Uani 1 1 d .
H13 H 0.1493 0.3422 0.0548 0.080 Uiso 1 1 calc R
C38 C 0.4922(4) 0.2376(3) 0.1895(3) 0.0755(14) Uani 1 1 d .
H38A H 0.4474 0.2557 0.1438 0.113 Uiso 1 1 calc R
H38B H 0.5434 0.2146 0.1784 0.113 Uiso 1 1 calc R
H38C H 0.5197 0.2727 0.2244 0.113 Uiso 1 1 calc R
C22 C 0.1579(4) 0.1216(2) -0.1981(3) 0.0711(14) Uani 1 1 d .
H22 H 0.1096 0.0920 -0.2245 0.085 Uiso 1 1 calc R
C68 C 0.2526(4) -0.2277(3) -0.1058(4) 0.0800(16) Uani 1 1 d .
H68A H 0.2578 -0.2381 -0.0549 0.120 Uiso 1 1 calc R
H68B H 0.3159 -0.2167 -0.1075 0.120 Uiso 1 1 calc R
H68C H 0.2275 -0.2653 -0.1374 0.120 Uiso 1 1 calc R
C34 C 0.4886(4) 0.1565(2) 0.2910(3) 0.0689(13) Uani 1 1 d .
H34 H 0.5554 0.1633 0.3130 0.083 Uiso 1 1 calc R
C66 C 0.0322(4) -0.0521(3) -0.0650(4) 0.0788(16) Uani 1 1 d .
H66A H -0.0067 -0.0160 -0.0923 0.118 Uiso 1 1 calc R
H66B H 0.0811 -0.0356 -0.0204 0.118 Uiso 1 1 calc R
H66C H -0.0088 -0.0830 -0.0509 0.118 Uiso 1 1 calc R
C57 C 0.5448(4) -0.1147(3) 0.4012(3) 0.0759(14) Uani 1 1 d .
H57A H 0.5278 -0.0755 0.4227 0.114 Uiso 1 1 calc R
H57B H 0.6041 -0.1071 0.3908 0.114 Uiso 1 1 calc R
H57C H 0.5540 -0.1507 0.4361 0.114 Uiso 1 1 calc R
C23 C 0.2291(6) 0.1385(3) -0.2283(3) 0.0849(18) Uani 1 1 d .
C36 C 0.1827(4) 0.1259(3) 0.1917(3) 0.0727(14) Uani 1 1 d .
H36A H 0.1620 0.0959 0.2228 0.109 Uiso 1 1 calc R
H36B H 0.1681 0.1074 0.1422 0.109 Uiso 1 1 calc R
H36C H 0.1491 0.1672 0.1884 0.109 Uiso 1 1 calc R
C26 C 0.0755(4) 0.1263(3) -0.1026(3) 0.0781(15) Uani 1 1 d .
H26A H 0.0838 0.1479 -0.0555 0.117 Uiso 1 1 calc R
H26B H 0.0773 0.0793 -0.0956 0.117 Uiso 1 1 calc R
H26C H 0.0137 0.1388 -0.1387 0.117 Uiso 1 1 calc R
C28 C 0.3814(4) 0.2558(3) -0.0777(3) 0.0803(15) Uani 1 1 d .
H28A H 0.4242 0.2622 -0.1063 0.120 Uiso 1 1 calc R
H28B H 0.4175 0.2377 -0.0293 0.120 Uiso 1 1 calc R
H28C H 0.3536 0.2974 -0.0713 0.120 Uiso 1 1 calc R
C24 C 0.2998(5) 0.1821(3) -0.1881(3) 0.0831(18) Uani 1 1 d .
H24 H 0.3483 0.1942 -0.2075 0.100 Uiso 1 1 calc R
C37 C 0.4984(6) 0.0795(3) 0.3972(3) 0.111(3) Uani 1 1 d .
H37A H 0.4543 0.0525 0.4126 0.167 Uiso 1 1 calc R
H37B H 0.5283 0.1114 0.4357 0.167 Uiso 1 1 calc R
H37C H 0.5479 0.0521 0.3892 0.167 Uiso 1 1 calc R
C62 C 0.0625(5) -0.0630(3) -0.1859(3) 0.0893(19) Uani 1 1 d .
H62 H 0.0217 -0.0270 -0.2040 0.107 Uiso 1 1 calc R
C64 C 0.1667(6) -0.1463(3) -0.2058(3) 0.105(2) Uani 1 1 d .
H64 H 0.1963 -0.1663 -0.2370 0.125 Uiso 1 1 calc R
C63 C 0.1056(7) -0.0936(4) -0.2321(4) 0.118(3) Uani 1 1 d .
C27 C 0.2318(8) 0.1102(4) -0.3023(4) 0.145(4) Uani 1 1 d .
H27A H 0.1777 0.0806 -0.3228 0.217 Uiso 1 1 calc R
H27B H 0.2917 0.0865 -0.2936 0.217 Uiso 1 1 calc R
H27C H 0.2275 0.1455 -0.3373 0.217 Uiso 1 1 calc R
C67 C 0.0779(12) -0.0684(5) -0.3150(4) 0.219(7) Uani 1 1 d .
H67A H 0.1122 -0.0938 -0.3411 0.329 Uiso 1 1 calc R
H67B H 0.0955 -0.0227 -0.3149 0.329 Uiso 1 1 calc R
H67C H 0.0089 -0.0732 -0.3400 0.329 Uiso 1 1 calc R

loop_
_atom_site_aniso_label
_atom_site_aniso_U_11
_atom_site_aniso_U_22
_atom_site_aniso_U_33
_atom_site_aniso_U_23
_atom_site_aniso_U_13
_atom_site_aniso_U_12
In1 0.03845(12) 0.03416(13) 0.03684(13) 0.00005(9) 0.01625(10) 0.00226(9)
In2 0.03827(12) 0.03505(13) 0.04136(14) 0.00045(10) 0.01807(10) -0.00265(9)
O5 0.0388(13) 0.081(2) 0.0398(15) 0.0003(13) 0.0165(11) 0.0008(12)
O1 0.0697(18) 0.0398(14) 0.0351(14) 0.0014(11) 0.0073(13) -0.0047(12)
O6 0.0429(15) 0.128(3) 0.0349(15) -0.0018(17) 0.0140(12) 0.0120(16)
O2 0.111(3) 0.0365(14) 0.0353(14) -0.0009(11) 0.0202(16) -0.0117(15)
O3 0.0397(14) 0.095(2) 0.0514(17) -0.0255(16) 0.0202(13) -0.0082(14)
O4 0.0457(16) 0.133(3) 0.0517(19) 0.028(2) 0.0191(14) 0.0221(18)
C1 0.0425(18) 0.043(2) 0.041(2) -0.0067(15) 0.0161(15) -0.0007(15)
C54 0.069(3) 0.044(2) 0.044(2) 0.0012(17) 0.0197(19) -0.0104(19)
C55 0.051(2) 0.044(2) 0.045(2) 0.0038(16) 0.0207(17) -0.0057(16)
C40 0.0416(17) 0.0329(17) 0.045(2) -0.0021(14) 0.0199(15) -0.0032(13)
C58 0.063(3) 0.057(3) 0.070(3) -0.015(2) 0.024(2) 0.001(2)
C51 0.065(2) 0.049(2) 0.043(2) 0.0073(17) 0.0262(19) 0.0020(18)
C50 0.053(2) 0.0404(19) 0.0383(19) 0.0043(15) 0.0210(16) -0.0065(15)
C45 0.0488(19) 0.0365(19) 0.047(2) -0.0001(15) 0.0220(17) -0.0033(15)
C41 0.0456(19) 0.0390(19) 0.045(2) -0.0052(15) 0.0168(16) -0.0043(15)
C30 0.062(2) 0.042(2) 0.0344(19) -0.0121(15) 0.0184(17) 0.0018(16)
C20 0.055(2) 0.045(2) 0.039(2) 0.0095(16) 0.0176(17) 0.0160(16)
C10 0.0461(18) 0.0377(18) 0.0385(19) -0.0003(14) 0.0170(15) 0.0042(14)
C53 0.061(2) 0.057(3) 0.043(2) 0.0149(19) 0.0121(19) -0.0079(19)
C60 0.055(2) 0.044(2) 0.043(2) -0.0039(17) 0.0114(17) -0.0139(17)
C11 0.054(2) 0.0399(19) 0.042(2) -0.0050(15) 0.0178(17) 0.0008(16)
C21 0.064(2) 0.048(2) 0.046(2) 0.0019(18) 0.0135(19) 0.0142(19)
C52 0.059(2) 0.055(3) 0.049(2) 0.0127(19) 0.0164(19) 0.0046(19)
C35 0.062(2) 0.051(2) 0.046(2) -0.0097(18) 0.0074(19) -0.0053(19)
C15 0.050(2) 0.044(2) 0.046(2) 0.0031(16) 0.0197(17) 0.0058(16)
C42 0.054(2) 0.048(2) 0.059(3) -0.0102(19) 0.0169(19) -0.0146(17)
C44 0.068(3) 0.045(2) 0.062(3) 0.0080(19) 0.033(2) -0.0115(19)
C25 0.076(3) 0.053(2) 0.051(3) 0.0121(19) 0.029(2) 0.008(2)
C61 0.064(3) 0.053(3) 0.056(3) 0.002(2) -0.002(2) -0.013(2)
C43 0.067(3) 0.049(2) 0.072(3) -0.002(2) 0.033(2) -0.022(2)
C65 0.098(4) 0.051(3) 0.050(3) -0.008(2) 0.024(3) -0.015(2)
C31 0.073(3) 0.042(2) 0.048(2) -0.0083(17) 0.023(2) -0.0013(19)
C12 0.083(3) 0.046(2) 0.052(2) -0.0061(19) 0.029(2) 0.017(2)
C33 0.116(4) 0.043(2) 0.044(3) -0.006(2) 0.003(3) -0.002(3)
C14 0.077(3) 0.050(2) 0.050(3) 0.0095(19) 0.020(2) 0.022(2)
C56 0.077(3) 0.064(3) 0.063(3) 0.002(2) 0.024(2) 0.018(2)
C32 0.103(4) 0.044(2) 0.048(3) -0.0038(19) 0.025(3) -0.008(2)
C13 0.091(3) 0.054(3) 0.058(3) 0.003(2) 0.029(2) 0.033(2)
C38 0.068(3) 0.071(3) 0.076(4) -0.006(3) 0.010(3) -0.014(2)
C22 0.105(4) 0.053(3) 0.050(3) -0.003(2) 0.020(3) 0.005(3)
C68 0.107(4) 0.060(3) 0.096(4) -0.019(3) 0.065(4) -0.010(3)
C34 0.075(3) 0.060(3) 0.051(3) -0.010(2) -0.006(2) -0.005(2)
C66 0.059(3) 0.066(3) 0.106(5) 0.009(3) 0.021(3) 0.011(2)
C57 0.083(3) 0.073(3) 0.057(3) 0.004(3) 0.004(3) -0.005(3)
C23 0.158(6) 0.055(3) 0.056(3) 0.000(2) 0.055(4) 0.002(3)
C36 0.081(3) 0.072(3) 0.076(4) 0.008(3) 0.040(3) -0.004(3)
C26 0.069(3) 0.079(4) 0.089(4) -0.030(3) 0.030(3) -0.009(3)
C28 0.091(4) 0.082(4) 0.082(4) 0.002(3) 0.048(3) -0.014(3)
C24 0.132(5) 0.066(3) 0.079(4) 0.017(3) 0.073(4) 0.016(3)
C37 0.158(7) 0.067(4) 0.064(4) 0.004(3) -0.024(4) -0.004(4)
C62 0.111(5) 0.067(4) 0.063(4) 0.013(3) -0.006(3) -0.016(3)
C64 0.199(8) 0.070(4) 0.055(3) -0.015(3) 0.057(4) -0.027(4)
C63 0.206(9) 0.078(4) 0.047(3) 0.002(3) 0.013(4) -0.037(5)
C27 0.293(12) 0.094(5) 0.081(5) -0.016(4) 0.107(7) -0.012(6)
C67 0.46(2) 0.118(7) 0.046(4) 0.020(4) 0.038(8) -0.002(10)

loop_
_atom_type_symbol
_atom_type_description
_atom_type_scat_dispersion_real
_atom_type_scat_dispersion_imag
_atom_type_scat_source
C C 0.0033 0.0016 'International Tables Vol C Tables 4.2.6.8 and 6.1.1.4'
H H 0.0000 0.0000 'International Tables Vol C Tables 4.2.6.8 and 6.1.1.4'
In In -0.7276 1.3100 'International Tables Vol C Tables 4.2.6.8 and 6.1.1.4'
O O 0.0106 0.0060 'International Tables Vol C Tables 4.2.6.8 and 6.1.1.4'

loop_
_geom_angle_atom_site_label_1
_geom_angle_atom_site_label_2
_geom_angle_atom_site_label_3
_geom_angle
_geom_angle_site_symmetry_1
O5 In1 In2 95.49(8) .
O5 In1 C1 28.95(11) .
O1 In1 In2 38.52(7) .
O1 In1 O5 88.03(11) .
O1 In1 O6 123.48(13) .
O1 In1 O2 72.67(11) .
O1 In1 C1 106.94(12) .
O1 In1 C10 122.57(13) .
O6 In1 In2 96.63(10) .
O6 In1 O5 58.03(10) .
O6 In1 C1 29.08(11) .
O2 In1 In2 38.72(8) .
O2 In1 O5 121.92(13) .
O2 In1 O6 88.02(14) .
O2 In1 C1 106.23(14) .
O2 In1 C10 122.47(13) .
C1 In1 In2 96.65(8) .
C10 In1 In2 145.97(10) .
C10 In1 O5 114.21(12) .
C10 In1 O6 112.74(14) .
C10 In1 C1 117.38(13) .
O1 In2 In1 37.81(7) .
O1 In2 O2 71.41(11) .
O1 In2 O3 82.65(13) .
O1 In2 O4 131.26(13) .
O1 In2 C40 119.65(13) .
O2 In2 In1 38.06(7) .
O2 In2 O3 129.90(12) .
O2 In2 O4 84.58(15) .
O2 In2 C40 119.07(13) .
O3 In2 In1 98.23(9) .
O3 In2 O4 81.50(12) .
O3 In2 C40 110.98(13) .
O4 In2 In1 100.23(11) .
C40 In2 In1 140.91(9) .
C40 In2 O4 109.07(14) .
C1 O5 In1 93.1(2) .
In1 O1 In2 103.67(11) .
C1 O6 In1 94.0(2) .
In1 O2 In2 103.21(12) .
C1 O3 In2 134.4(3) 3_655
O5 C1 In1 57.96(18) .
O5 C1 O6 114.9(3) .
O6 C1 In1 56.91(18) .
O3 C1 In1 178.7(3) 3_655
O3 C1 O5 123.1(3) 3_655
O3 C1 O6 122.0(3) 3_655
C55 C54 C53 122.6(4) .
C54 C55 C58 119.7(4) .
C50 C55 C54 118.4(4) .
C50 C55 C58 121.9(4) .
C45 C40 In2 121.2(3) .
C41 C40 In2 119.1(3) .
C41 C40 C45 119.7(3) .
C50 C51 C56 120.6(4) .
C52 C51 C50 119.5(4) .
C52 C51 C56 119.9(4) .
C55 C50 C51 120.2(4) .
C55 C50 C45 120.1(3) .
C51 C50 C45 119.7(4) .
C40 C45 C50 122.0(3) .
C44 C45 C40 120.6(4) .
C44 C45 C50 117.4(4) .
C40 C41 C60 123.2(3) .
C40 C41 C42 119.3(4) .
C42 C41 C60 117.5(3) .
C35 C30 C11 119.5(4) .
C31 C30 C11 120.0(4) .
C31 C30 C35 120.5(4) .
C21 C20 C15 120.2(4) .
C21 C20 C25 121.2(4) .
C25 C20 C15 118.6(4) .
C11 C10 In1 120.6(3) .
C11 C10 C15 120.3(3) .
C15 C10 In1 119.0(3) .
C54 C53 C57 121.3(5) .
C52 C53 C54 117.1(4) .
C52 C53 C57 121.5(4) .
C61 C60 C41 119.5(4) .
C61 C60 C65 120.8(4) .
C65 C60 C41 119.5(4) .
C10 C11 C30 120.1(3) .
C10 C11 C12 119.6(4) .
C12 C11 C30 120.4(3) .
C20 C21 C26 122.2(4) .
C22 C21 C20 118.1(5) .
C22 C21 C26 119.7(5) .
C51 C52 C53 122.2(4) .
C30 C35 C38 121.6(4) .
C34 C35 C30 118.1(4) .
C34 C35 C38 120.3(4) .
C10 C15 C20 121.2(3) .
C14 C15 C20 120.1(4) .
C14 C15 C10 118.7(4) .
C43 C42 C41 121.0(4) .
C45 C44 C43 119.1(4) .
C20 C25 C28 122.6(4) .
C20 C25 C24 117.7(5) .
C24 C25 C28 119.7(5) .
C60 C61 C66 121.8(5) .
C60 C61 C62 118.2(5) .
C62 C61 C66 120.1(5) .
C42 C43 C44 120.3(4) .
C60 C65 C68 121.5(4) .
C64 C65 C60 119.0(5) .
C64 C65 C68 119.5(5) .
C30 C31 C32 118.9(4) .
C30 C31 C36 120.8(4) .
C32 C31 C36 120.3(4) .
C13 C12 C11 120.8(4) .
C32 C33 C37 119.9(6) .
C34 C33 C32 118.3(5) .
C34 C33 C37 121.8(6) .
C13 C14 C15 120.6(4) .
C33 C32 C31 121.5(5) .
C12 C13 C14 120.0(4) .
C21 C22 C23 123.2(5) .
C33 C34 C35 122.6(5) .
C22 C23 C27 122.5(6) .
C24 C23 C22 117.3(5) .
C24 C23 C27 120.2(6) .
C23 C24 C25 122.5(5) .
C63 C62 C61 121.2(6) .
C63 C64 C65 120.7(7) .
C62 C63 C67 117.7(9) .
C64 C63 C62 120.0(6) .
C64 C63 C67 122.2(9) .

loop_
_geom_bond_atom_site_label_1
_geom_bond_atom_site_label_2
_geom_bond_distance
_geom_bond_site_symmetry_2
In1 In2 3.3458(4) .
In1 O5 2.236(3) .
In1 O1 2.111(3) .
In1 O6 2.212(3) .
In1 O2 2.119(3) .
In1 C1 2.634(3) .
In1 C10 2.149(3) .
In2 O1 2.144(3) .
In2 O2 2.150(3) .
In2 O3 2.151(3) .
In2 O4 2.228(3) .
In2 C40 2.157(3) .
O5 C1 1.277(5) .
O6 C1 1.283(5) .
O3 C1 1.263(4) 3_655
C1 O3 1.263(4) 3_655
C54 C55 1.391(6) .
C54 C53 1.395(6) .
C55 C58 1.500(6) .
C55 C50 1.389(5) .
C40 C45 1.399(5) .
C40 C41 1.399(5) .
C51 C50 1.397(6) .
C51 C52 1.380(6) .
C51 C56 1.516(6) .
C50 C45 1.496(5) .
C45 C44 1.399(5) .
C41 C60 1.484(6) .
C41 C42 1.407(5) .
C30 C11 1.497(5) .
C30 C35 1.400(6) .
C30 C31 1.388(6) .
C20 C21 1.392(6) .
C20 C15 1.492(5) .
C20 C25 1.395(6) .
C10 C11 1.387(5) .
C10 C15 1.407(5) .
C53 C52 1.381(6) .
C53 C57 1.517(6) .
C60 C61 1.393(6) .
C60 C65 1.398(6) .
C11 C12 1.393(5) .
C21 C22 1.382(6) .
C21 C26 1.484(7) .
C35 C38 1.522(7) .
C35 C34 1.400(6) .
C15 C14 1.400(5) .
C42 C43 1.367(6) .
C44 C43 1.409(6) .
C25 C28 1.493(7) .
C25 C24 1.409(7) .
C61 C66 1.458(8) .
C61 C62 1.399(7) .
C65 C68 1.500(8) .
C65 C64 1.393(7) .
C31 C32 1.400(6) .
C31 C36 1.493(6) .
C12 C13 1.374(6) .
C33 C32 1.385(8) .
C33 C34 1.365(8) .
C33 C37 1.500(7) .
C14 C13 1.385(6) .
C22 C23 1.384(8) .
C23 C24 1.374(9) .
C23 C27 1.521(8) .
C62 C63 1.379(11) .
C64 C63 1.369(11) .
C63 C67 1.563(9) .

loop_
_platon_squeeze_void_nr
_platon_squeeze_void_average_x
_platon_squeeze_void_average_y
_platon_squeeze_void_average_z
_platon_squeeze_void_volume
_platon_squeeze_void_count_electrons
1 -0.500 0.500 0.000 577.8 4.4
2 0.000 1.000 0.500 578.0 4.0
